data_1547675
loop_
_publ_author_name
'Zhao, Xu'
'Gan, Zhenjie'
'Hu, Chaopeng'
'Duan, Zheng'
'Mathey, Fran\,cois'

_publ_section_title
;
 Planar Polycyclic Oxaphosphoranes Incorporating a Benzophosphole Unit.
;
_journal_issue 21
_journal_name_full 'Organic letters'
_journal_page_first 5814
_journal_page_last 5817
_journal_paper_doi 10.1021/acs.orglett.7b02769
_journal_volume 19
_journal_year 2017
_chemical_formula_moiety 'C33 H25 O P'
_chemical_formula_sum 'C33 H25 O P'
_chemical_formula_weight 468.50
_space_group_crystal_system triclinic
_space_group_IT_number 2
_space_group_name_Hall '-P 1'
_space_group_name_H-M_alt 'P -1'
_symmetry_space_group_name_Hall '-P 1'
_symmetry_space_group_name_H-M 'P -1'
_atom_sites_solution_hydrogens geom
_atom_sites_solution_primary direct
_audit_creation_date 2016-05-31
_audit_creation_method
;
Olex2 1.2
(compiled 2016.02.19 svn.r3266 for OlexSys, GUI svn.r5155)
;
_cell_angle_alpha 90.361(3)
_cell_angle_beta 108.098(3)
_cell_angle_gamma 97.969(3)
_cell_formula_units_Z 4
_cell_length_a 12.3745(4)
_cell_length_b 13.9516(5)
_cell_length_c 15.5108(6)
_cell_measurement_reflns_used 5759
_cell_measurement_temperature 293(2)
_cell_measurement_theta_max 27.1050
_cell_measurement_theta_min 3.8420
_cell_volume 2517.32(16)
_computing_cell_refinement
;
CrysAlisPro, Agilent Technologies,
Version 1.171.37.35 (release 13-08-2014 CrysAlis171 .NET)
(compiled Aug 13 2014,18:06:01)
;
_computing_data_collection
;
CrysAlisPro, Agilent Technologies,
Version 1.171.37.35 (release 13-08-2014 CrysAlis171 .NET)
(compiled Aug 13 2014,18:06:01)
;
_computing_data_reduction
;
CrysAlisPro, Agilent Technologies,
Version 1.171.37.35 (release 13-08-2014 CrysAlis171 .NET)
(compiled Aug 13 2014,18:06:01)
;
_computing_molecular_graphics 'Olex2 (Dolomanov et al., 2009)'
_computing_publication_material 'Olex2 (Dolomanov et al., 2009)'
_computing_structure_refinement 'ShelXL (Sheldrick, 2015)'
_computing_structure_solution 'ShelXS (Sheldrick, 2008)'
_diffrn_ambient_temperature 293(2)
_diffrn_detector 'CCD plate'
_diffrn_detector_area_resol_mean 16.2312
_diffrn_detector_type Eos
_diffrn_measured_fraction_theta_full 0.999
_diffrn_measured_fraction_theta_max 0.999
_diffrn_measurement_details
;
#__ type_ start__ end____ width___ exp.time_
  1 omega  -25.00   24.00   1.0000   10.0000
omega____ theta____ kappa____ phi______ frames
    -      -15.1755  -99.0000   60.0000 49

#__ type_ start__ end____ width___ exp.time_
  2 omega   13.00   72.00   1.0000   10.0000
omega____ theta____ kappa____ phi______ frames
    -       18.0661   57.0000  -60.0000 59

#__ type_ start__ end____ width___ exp.time_
  3 omega  -13.00   35.00   1.0000   10.0000
omega____ theta____ kappa____ phi______ frames
    -       18.0661  -57.0000  -60.0000 48

#__ type_ start__ end____ width___ exp.time_
  4 omega  -47.00   -2.00   1.0000   10.0000
omega____ theta____ kappa____ phi______ frames
    -       18.0661  -57.0000  120.0000 45

#__ type_ start__ end____ width___ exp.time_
  5 omega  -21.00   33.00   1.0000   10.0000
omega____ theta____ kappa____ phi______ frames
    -       18.0661  -99.0000 -180.0000 54

#__ type_ start__ end____ width___ exp.time_
  6 omega  -18.00   56.00   1.0000   10.0000
omega____ theta____ kappa____ phi______ frames
    -       18.0661  -99.0000 -120.0000 74

#__ type_ start__ end____ width___ exp.time_
  7 omega   -1.00   84.00   1.0000   10.0000
omega____ theta____ kappa____ phi______ frames
    -       18.0661   37.0000   90.0000 85
;
_diffrn_measurement_device 'four-circle diffractometer'
_diffrn_measurement_device_type 'Xcalibur, Eos, Gemini'
_diffrn_measurement_method '\w scans'
_diffrn_orient_matrix_UB_11 0.0415836000
_diffrn_orient_matrix_UB_12 0.0003825000
_diffrn_orient_matrix_UB_13 0.0435227000
_diffrn_orient_matrix_UB_21 -0.0185226000
_diffrn_orient_matrix_UB_22 0.0417403000
_diffrn_orient_matrix_UB_23 0.0138424000
_diffrn_orient_matrix_UB_31 -0.0406315000
_diffrn_orient_matrix_UB_32 -0.0300645000
_diffrn_orient_matrix_UB_33 0.0154428000
_diffrn_radiation_monochromator graphite
_diffrn_radiation_probe x-ray
_diffrn_radiation_type MoK\a
_diffrn_radiation_wavelength 0.71073
_diffrn_reflns_av_R_equivalents 0.0410
_diffrn_reflns_av_unetI/netI 0.0679
_diffrn_reflns_Laue_measured_fraction_full 0.999
_diffrn_reflns_Laue_measured_fraction_max 0.999
_diffrn_reflns_limit_h_max 15
_diffrn_reflns_limit_h_min -15
_diffrn_reflns_limit_k_max 17
_diffrn_reflns_limit_k_min -17
_diffrn_reflns_limit_l_max 17
_diffrn_reflns_limit_l_min -19
_diffrn_reflns_number 21658
_diffrn_reflns_point_group_measured_fraction_full 0.999
_diffrn_reflns_point_group_measured_fraction_max 0.999
_diffrn_reflns_theta_full 26.000
_diffrn_reflns_theta_max 26.371
_diffrn_reflns_theta_min 1.476
_diffrn_source 'Enhance (Mo) X-ray Source'
_exptl_absorpt_coefficient_mu 0.133
_exptl_absorpt_correction_T_max 1.00000
_exptl_absorpt_correction_T_min 0.93580
_exptl_absorpt_correction_type multi-scan
_exptl_absorpt_process_details
;
CrysAlisPro, Agilent Technologies,
Version 1.171.37.35 (release 13-08-2014 CrysAlis171 .NET)
(compiled Aug 13 2014,18:06:01)
Empirical absorption correction using spherical harmonics,
 implemented in SCALE3 ABSPACK scaling algorithm.
;
_exptl_crystal_colour orange
_exptl_crystal_colour_primary orange
_exptl_crystal_density_diffrn 1.236
_exptl_crystal_description block
_exptl_crystal_F_000 984
_exptl_crystal_size_max 0.21
_exptl_crystal_size_mid 0.19
_exptl_crystal_size_min 0.16
_refine_diff_density_max 0.898
_refine_diff_density_min -0.340
_refine_diff_density_rms 0.060
_refine_ls_extinction_method none
_refine_ls_goodness_of_fit_ref 1.015
_refine_ls_hydrogen_treatment constr
_refine_ls_matrix_type full
_refine_ls_number_parameters 633
_refine_ls_number_reflns 10308
_refine_ls_number_restraints 244
_refine_ls_restrained_S_all 1.023
_refine_ls_R_factor_all 0.1151
_refine_ls_R_factor_gt 0.0759
_refine_ls_shift/su_max 0.001
_refine_ls_shift/su_mean 0.000
_refine_ls_structure_factor_coef Fsqd
_refine_ls_weighting_details 'w=1/[\s^2^(Fo^2^)+(0.0914P)^2^+2.0874P] where P=(Fo^2^+2Fc^2^)/3'
_refine_ls_weighting_scheme calc
_refine_ls_wR_factor_gt 0.1871
_refine_ls_wR_factor_ref 0.2119
_reflns_Friedel_coverage 0.000
_reflns_number_gt 6883
_reflns_number_total 10308
_reflns_threshold_expression 'I > 2\s(I)'
_cod_data_source_file ol7b02769_si_004.cif
_cod_data_source_block 20160586
_cod_depositor_comments 'Adding full bibliography for 1547674--1547677.cif.'
_cod_original_cell_volume 2517.31(16)
_cod_database_code 1547675
_chemical_oxdiff_formula C1H1O1N1P1
_shelx_space_group_comment
;
The symmetry employed for this shelxl refinement is uniquely defined
by the following loop, which should always be used as a source of
symmetry information in preference to the above space-group names.
They are only intended as comments.
;
_reflns_odcompleteness_completeness 99.76
_reflns_odcompleteness_iscentric 1
_reflns_odcompleteness_theta 26.32
_olex2_refinement_description
;
1. Fixed Uiso
 At 1.2 times of:
  All C(H) groups
 At 1.5 times of:
  All C(H,H,H) groups
2. Rigid bond restraints
 All non-hydrogen atoms
 with sigma for 1-2 distances of 0.001 and sigma for 1-3 distances of 0.001
3. Uiso/Uaniso restraints and constraints
Uanis(P1) \\sim Ueq, Uanis(C7) \\sim Ueq, Uanis(C9) \\sim Ueq, Uanis(C10) \\sim
Ueq, Uanis(P1') \\sim Ueq, Uanis(C10') \\sim Ueq: with sigma of 0.01 and sigma
for terminal atoms of 0.02
4.a Aromatic/amide H refined with riding coordinates:
 C2(H2), C3(H3), C4(H4), C5(H5), C11(H11), C12(H12), C13(H13), C14(H14),
 C16(H16), C17(H17), C19(H19), C20(H20), C23(H23), C24(H24), C25(H25), C26(H26),
  C27(H27), C29(H29), C30(H30), C31(H31), C32(H32), C33(H33), C2'(H2'),
 C3'(H3'), C4'(H4'), C5'(H5'), C11'(H11'), C12'(H12'), C13'(H13'), C14'(H14'),
 C16'(H16'), C17'(H17'), C19'(H19'), C20'(H20'), C23'(H23'), C24'(H24'),
 C25'(H25'), C26'(H26'), C27'(H27'), C29'(H29'), C30'(H30'), C31'(H31'),
 C32'(H32'), C33'(H33')
4.b Idealised Me refined as rotating group:
 C21(H21A,H21B,H21C), C21'(H21D,H21E,H21F)
;
_shelx_shelxl_version_number 2014/7
_olex2_submission_special_instructions 'No special instructions were received'

loop_
_space_group_symop_operation_xyz
'x, y, z'
'-x, -y, -z'

loop_
_atom_site_label
_atom_site_type_symbol
_atom_site_fract_x
_atom_site_fract_y
_atom_site_fract_z
_atom_site_U_iso_or_equiv
_atom_site_adp_type
_atom_site_occupancy
_atom_site_site_symmetry_order
_atom_site_calc_flag
_atom_site_refinement_flags_posn
_atom_site_refinement_flags_adp
C1 C 0.6794(3) 0.9845(2) 0.3926(2) 0.0434(7) Uani 1 1 d . U
C2 C 0.6340(3) 0.9771(3) 0.4655(3) 0.0535(8) Uani 1 1 d . U
H2 H 0.6278 1.0318 0.4972 0.064 Uiso 1 1 calc R .
C3 C 0.5995(4) 0.8860(3) 0.4875(3) 0.0671(11) Uani 1 1 d . U
H3 H 0.5705 0.8797 0.5361 0.081 Uiso 1 1 calc R .
C4 C 0.6052(4) 0.8014(3) 0.4412(3) 0.0690(12) Uani 1 1 d . U
H4 H 0.5781 0.7408 0.4572 0.083 Uiso 1 1 calc R .
C5 C 0.6516(3) 0.8101(3) 0.3717(3) 0.0528(8) Uani 1 1 d . U
H5 H 0.6576 0.7546 0.3409 0.063 Uiso 1 1 calc R .
C6 C 0.6901(3) 0.9011(2) 0.3465(2) 0.0377(6) Uani 1 1 d . U
C7 C 0.7366(3) 0.9247(2) 0.2736(2) 0.0391(6) Uani 1 1 d . U
C8 C 0.7706(3) 0.8740(2) 0.2155(2) 0.0396(6) Uani 1 1 d . U
C9 C 0.8035(3) 0.9297(2) 0.1454(2) 0.0358(6) Uani 1 1 d . U
C10 C 0.7935(3) 1.0301(2) 0.1514(2) 0.0387(6) Uani 1 1 d . U
C11 C 0.8169(3) 1.0887(3) 0.0878(2) 0.0515(8) Uani 1 1 d . U
H11 H 0.8103 1.1541 0.0903 0.062 Uiso 1 1 calc R .
C12 C 0.8509(3) 1.0504(3) 0.0186(3) 0.0537(8) Uani 1 1 d . U
H12 H 0.8655 1.0912 -0.0250 0.064 Uiso 1 1 calc R .
C13 C 0.8635(3) 0.9550(3) 0.0128(3) 0.0542(8) Uani 1 1 d . U
H13 H 0.8878 0.9317 -0.0333 0.065 Uiso 1 1 calc R .
C14 C 0.8395(3) 0.8925(3) 0.0773(2) 0.0466(7) Uani 1 1 d . U
H14 H 0.8474 0.8273 0.0745 0.056 Uiso 1 1 calc R .
C15 C 0.7758(3) 0.7673(2) 0.2214(2) 0.0434(7) Uani 1 1 d . U
C16 C 0.6908(4) 0.7010(3) 0.1642(3) 0.0823(16) Uani 1 1 d . U
H16 H 0.6305 0.7224 0.1197 0.099 Uiso 1 1 calc R .
C17 C 0.6943(4) 0.6027(3) 0.1724(4) 0.0887(17) Uani 1 1 d . U
H17 H 0.6351 0.5592 0.1337 0.106 Uiso 1 1 calc R .
C18 C 0.7818(4) 0.5675(3) 0.2356(3) 0.0556(9) Uani 1 1 d . U
C19 C 0.8660(4) 0.6341(3) 0.2930(3) 0.0681(11) Uani 1 1 d . U
H19 H 0.9266 0.6126 0.3369 0.082 Uiso 1 1 calc R .
C20 C 0.8624(3) 0.7328(3) 0.2867(3) 0.0652(11) Uani 1 1 d . U
H20 H 0.9196 0.7763 0.3274 0.078 Uiso 1 1 calc R .
C21 C 0.7838(5) 0.4602(3) 0.2440(3) 0.0825(14) Uani 1 1 d . U
H21A H 0.8620 0.4479 0.2630 0.124 Uiso 1 1 calc GR .
H21B H 0.7430 0.4269 0.1862 0.124 Uiso 1 1 calc GR .
H21C H 0.7478 0.4374 0.2881 0.124 Uiso 1 1 calc GR .
C22 C 0.6278(3) 1.1137(2) 0.1989(2) 0.0385(5) Uani 1 1 d . U
C23 C 0.6123(3) 1.2030(2) 0.2307(3) 0.0480(8) Uani 1 1 d . U
H23 H 0.6669 1.2351 0.2818 0.058 Uiso 1 1 calc R .
C24 C 0.5149(3) 1.2437(3) 0.1856(3) 0.0580(9) Uani 1 1 d . U
H24 H 0.5059 1.3041 0.2058 0.070 Uiso 1 1 calc R .
C25 C 0.4323(3) 1.1960(3) 0.1121(3) 0.0611(9) Uani 1 1 d . U
H25 H 0.3673 1.2237 0.0827 0.073 Uiso 1 1 calc R .
C26 C 0.4455(3) 1.1067(3) 0.0814(3) 0.0602(9) Uani 1 1 d . U
H26 H 0.3885 1.0734 0.0324 0.072 Uiso 1 1 calc R .
C27 C 0.5437(3) 1.0669(3) 0.1237(2) 0.0474(7) Uani 1 1 d . U
H27 H 0.5533 1.0078 0.1013 0.057 Uiso 1 1 calc R .
C28 C 0.8874(3) 1.1318(2) 0.3152(2) 0.0374(5) Uani 1 1 d . U
C29 C 0.9633(3) 1.0976(3) 0.3892(2) 0.0496(8) Uani 1 1 d . U
H29 H 0.9448 1.0365 0.4088 0.060 Uiso 1 1 calc R .
C30 C 1.0680(3) 1.1542(3) 0.4348(3) 0.0649(10) Uani 1 1 d . U
H30 H 1.1200 1.1301 0.4838 0.078 Uiso 1 1 calc R .
C31 C 1.0943(3) 1.2448(3) 0.4079(3) 0.0617(9) Uani 1 1 d . U
H31 H 1.1632 1.2830 0.4399 0.074 Uiso 1 1 calc R .
C32 C 1.0200(3) 1.2800(3) 0.3341(3) 0.0521(8) Uani 1 1 d . U
H32 H 1.0389 1.3417 0.3157 0.063 Uiso 1 1 calc R .
C33 C 0.9161(3) 1.2235(2) 0.2867(2) 0.0430(7) Uani 1 1 d . U
H33 H 0.8660 1.2469 0.2361 0.052 Uiso 1 1 calc R .
O1 O 0.7127(2) 1.06889(16) 0.36309(16) 0.0487(5) Uani 1 1 d . U
P1 P 0.75220(7) 1.05560(6) 0.25528(6) 0.0343(2) Uani 1 1 d . U
C1' C 0.1728(3) 0.5628(2) 0.3858(2) 0.0413(6) Uani 1 1 d . U
C2' C 0.1310(3) 0.5498(3) 0.4586(2) 0.0487(7) Uani 1 1 d . U
H2' H 0.1103 0.4874 0.4745 0.058 Uiso 1 1 calc R .
C3' C 0.1199(3) 0.6266(3) 0.5069(3) 0.0605(9) Uani 1 1 d . U
H3' H 0.0905 0.6161 0.5549 0.073 Uiso 1 1 calc R .
C4' C 0.1508(4) 0.7183(3) 0.4868(3) 0.0620(9) Uani 1 1 d . U
H4' H 0.1449 0.7699 0.5226 0.074 Uiso 1 1 calc R .
C5' C 0.1903(3) 0.7364(3) 0.4149(2) 0.0494(8) Uani 1 1 d . U
H5' H 0.2098 0.8002 0.4019 0.059 Uiso 1 1 calc R .
C6' C 0.2020(3) 0.6614(2) 0.3606(2) 0.0395(6) Uani 1 1 d . U
C7' C 0.2416(3) 0.6600(2) 0.2828(2) 0.0424(6) Uani 1 1 d . U
C8' C 0.2711(3) 0.7300(2) 0.2322(2) 0.0424(6) Uani 1 1 d . U
C9' C 0.3165(3) 0.6955(2) 0.1596(2) 0.0406(6) Uani 1 1 d . U
C10' C 0.3185(3) 0.5950(2) 0.1589(2) 0.0402(6) Uani 1 1 d . U
C11' C 0.3564(3) 0.5556(3) 0.0959(2) 0.0534(8) Uani 1 1 d . U
H11' H 0.3604 0.4896 0.0957 0.064 Uiso 1 1 calc R .
C12' C 0.3894(3) 0.6102(3) 0.0321(3) 0.0583(9) Uani 1 1 d . U
H12' H 0.4154 0.5808 -0.0101 0.070 Uiso 1 1 calc R .
C13' C 0.3839(3) 0.7104(3) 0.0304(3) 0.0612(9) Uani 1 1 d . U
H13' H 0.4038 0.7469 -0.0138 0.073 Uiso 1 1 calc R .
C14' C 0.3477(3) 0.7547(3) 0.0968(3) 0.0497(8) Uani 1 1 d . U
H14' H 0.3450 0.8209 0.0984 0.060 Uiso 1 1 calc R .
C15' C 0.2585(3) 0.8345(2) 0.2421(2) 0.0442(7) Uani 1 1 d . U
C16' C 0.1505(3) 0.8620(3) 0.2252(3) 0.0495(8) Uani 1 1 d . U
H16' H 0.0859 0.8148 0.2115 0.059 Uiso 1 1 calc R .
C17' C 0.1376(3) 0.9592(3) 0.2287(3) 0.0522(8) Uani 1 1 d . U
H17' H 0.0646 0.9764 0.2166 0.063 Uiso 1 1 calc R .
C18' C 0.2341(3) 1.0315(2) 0.2502(2) 0.0480(7) Uani 1 1 d . U
C19' C 0.3401(3) 1.0031(2) 0.2675(3) 0.0510(8) Uani 1 1 d . U
H19' H 0.4050 1.0501 0.2824 0.061 Uiso 1 1 calc R .
C20' C 0.3532(3) 0.9066(2) 0.2635(3) 0.0489(8) Uani 1 1 d . U
H20' H 0.4264 0.8898 0.2753 0.059 Uiso 1 1 calc R .
C21' C 0.2190(5) 1.1366(3) 0.2520(3) 0.0773(13) Uani 1 1 d . U
H21D H 0.1403 1.1428 0.2208 0.116 Uiso 1 1 calc GR .
H21E H 0.2678 1.1729 0.2224 0.116 Uiso 1 1 calc GR .
H21F H 0.2393 1.1610 0.3138 0.116 Uiso 1 1 calc GR .
C22' C 0.1392(3) 0.4627(2) 0.1669(2) 0.0442(6) Uani 1 1 d . U
C23' C 0.1530(4) 0.3763(3) 0.1295(3) 0.0694(11) Uani 1 1 d . U
H23' H 0.2251 0.3566 0.1462 0.083 Uiso 1 1 calc R .
C24' C 0.0615(6) 0.3196(4) 0.0680(4) 0.1061(18) Uani 1 1 d . U
H24' H 0.0721 0.2614 0.0444 0.127 Uiso 1 1 calc R .
C25' C -0.0444(5) 0.3479(5) 0.0412(4) 0.114(2) Uani 1 1 d . U
H25' H -0.1061 0.3094 -0.0004 0.137 Uiso 1 1 calc R .
C26' C -0.0588(4) 0.4326(5) 0.0758(4) 0.1034(16) Uani 1 1 d . U
H26' H -0.1307 0.4528 0.0563 0.124 Uiso 1 1 calc R .
C27' C 0.0317(3) 0.4903(4) 0.1402(3) 0.0716(10) Uani 1 1 d . U
H27' H 0.0195 0.5472 0.1650 0.086 Uiso 1 1 calc R .
C28' C 0.3815(3) 0.4837(2) 0.3109(2) 0.0385(6) Uani 1 1 d . U
C29' C 0.3704(3) 0.3896(2) 0.3380(2) 0.0472(8) Uani 1 1 d . U
H29' H 0.2980 0.3525 0.3236 0.057 Uiso 1 1 calc R .
C30' C 0.4669(4) 0.3504(3) 0.3865(3) 0.0602(9) Uani 1 1 d . U
H30' H 0.4591 0.2861 0.4020 0.072 Uiso 1 1 calc R .
C31' C 0.5725(4) 0.4044(3) 0.4116(3) 0.0730(12) Uani 1 1 d . U
H31' H 0.6362 0.3784 0.4466 0.088 Uiso 1 1 calc R .
C32' C 0.5848(4) 0.4983(4) 0.3849(3) 0.0787(13) Uani 1 1 d . U
H32' H 0.6572 0.5356 0.4017 0.094 Uiso 1 1 calc R .
C33' C 0.4907(3) 0.5369(3) 0.3335(3) 0.0610(10) Uani 1 1 d . U
H33' H 0.5003 0.5993 0.3136 0.073 Uiso 1 1 calc R .
O1' O 0.1877(2) 0.49304(16) 0.33439(17) 0.0496(5) Uani 1 1 d . U
P1' P 0.25883(7) 0.53969(6) 0.24790(6) 0.0346(2) Uani 1 1 d . U

loop_
_atom_site_aniso_label
_atom_site_aniso_U_11
_atom_site_aniso_U_22
_atom_site_aniso_U_33
_atom_site_aniso_U_23
_atom_site_aniso_U_13
_atom_site_aniso_U_12
C1 0.0468(19) 0.0471(11) 0.0371(16) 0.0030(11) 0.0152(14) 0.0046(15)
C2 0.062(2) 0.0603(15) 0.044(2) 0.0039(14) 0.0263(17) 0.0065(19)
C3 0.086(3) 0.0674(18) 0.064(3) 0.0177(17) 0.045(2) 0.013(2)
C4 0.091(3) 0.0560(15) 0.072(3) 0.0172(18) 0.047(2) 0.002(2)
C5 0.060(2) 0.0452(11) 0.058(2) 0.0111(14) 0.0261(18) 0.0035(17)
C6 0.0342(16) 0.0408(9) 0.0364(16) 0.0056(10) 0.0091(12) 0.0041(13)
C7 0.0429(17) 0.0341(8) 0.0393(15) -0.0001(8) 0.0137(13) 0.0008(9)
C8 0.0382(17) 0.0368(8) 0.0422(16) -0.0035(9) 0.0116(13) 0.0028(11)
C9 0.0267(15) 0.0427(10) 0.0356(14) -0.0038(9) 0.0063(12) 0.0060(13)
C10 0.0367(15) 0.0428(10) 0.0377(12) 0.0000(9) 0.0144(12) 0.0036(13)
C11 0.059(2) 0.0535(14) 0.0478(18) 0.0087(13) 0.0256(17) 0.0059(18)
C12 0.052(2) 0.0687(16) 0.0450(19) 0.0068(15) 0.0238(17) 0.0036(19)
C13 0.046(2) 0.0715(17) 0.050(2) -0.0012(15) 0.0232(17) 0.0056(19)
C14 0.0414(18) 0.0562(15) 0.0451(18) -0.0050(12) 0.0159(15) 0.0116(16)
C15 0.0438(17) 0.0383(9) 0.0434(18) -0.0027(9) 0.0061(11) 0.0081(10)
C16 0.086(3) 0.0366(11) 0.082(3) -0.0049(17) -0.035(2) 0.0103(17)
C17 0.096(3) 0.0362(11) 0.095(4) -0.0091(19) -0.027(2) 0.0115(18)
C18 0.069(2) 0.0392(13) 0.061(2) 0.0067(13) 0.0206(14) 0.0191(13)
C19 0.060(2) 0.0551(14) 0.078(3) 0.0082(17) -0.0009(16) 0.0235(15)
C20 0.049(2) 0.0494(12) 0.076(3) 0.0000(17) -0.0115(15) 0.0091(15)
C21 0.121(4) 0.0426(13) 0.092(4) 0.0149(18) 0.037(3) 0.0308(18)
C22 0.0338(10) 0.0367(13) 0.0458(13) -0.0012(10) 0.0155(8) 0.0017(9)
C23 0.0480(17) 0.0432(16) 0.054(2) -0.0038(13) 0.0152(13) 0.0119(12)
C24 0.059(2) 0.060(2) 0.064(2) 0.0052(15) 0.0241(14) 0.0260(15)
C25 0.0444(18) 0.085(2) 0.061(2) 0.0109(17) 0.0191(13) 0.0269(18)
C26 0.0393(17) 0.083(2) 0.054(2) -0.0035(17) 0.0088(11) 0.0113(16)
C27 0.0387(15) 0.0538(18) 0.0472(19) -0.0068(13) 0.0110(9) 0.0040(13)
C28 0.0387(10) 0.0306(11) 0.0404(14) -0.0010(9) 0.0094(8) 0.0043(9)
C29 0.0471(16) 0.0502(18) 0.0453(19) 0.0068(13) 0.0056(10) 0.0067(12)
C30 0.0484(18) 0.078(2) 0.054(2) 0.0005(17) -0.0027(13) 0.0050(16)
C31 0.0404(18) 0.067(2) 0.070(2) -0.0182(17) 0.0123(13) -0.0067(15)
C32 0.0494(18) 0.0386(16) 0.070(2) -0.0092(13) 0.0265(14) -0.0053(11)
C33 0.0443(16) 0.0320(13) 0.0525(19) 0.0015(12) 0.0165(12) 0.0022(10)
O1 0.0635(14) 0.0439(9) 0.0451(10) -0.0005(9) 0.0278(10) 0.0048(11)
P1 0.0379(4) 0.0299(4) 0.0354(4) -0.0007(3) 0.0135(3) 0.0019(3)
C1' 0.0356(17) 0.0482(11) 0.0390(16) -0.0014(11) 0.0118(13) 0.0030(15)
C2' 0.0365(18) 0.0681(16) 0.0435(18) 0.0076(13) 0.0156(14) 0.0069(17)
C3' 0.060(2) 0.0859(19) 0.044(2) 0.0053(16) 0.0254(18) 0.019(2)
C4' 0.070(3) 0.0756(16) 0.047(2) -0.0057(17) 0.0230(18) 0.021(2)
C5' 0.056(2) 0.0492(13) 0.0444(18) -0.0042(13) 0.0147(15) 0.0131(17)
C6' 0.0345(17) 0.0445(10) 0.0397(16) -0.0013(10) 0.0107(13) 0.0091(14)
C7' 0.0480(19) 0.0346(8) 0.0493(17) 0.0031(8) 0.0210(14) 0.0085(10)
C8' 0.0421(18) 0.0351(8) 0.0477(17) 0.0055(10) 0.0119(14) 0.0030(11)
C9' 0.0351(17) 0.0415(10) 0.0416(16) 0.0084(11) 0.0088(13) 0.0006(14)
C10' 0.0389(16) 0.0436(10) 0.0372(14) 0.0030(10) 0.0128(12) 0.0010(12)
C11' 0.055(2) 0.0649(16) 0.045(2) -0.0006(14) 0.0214(16) 0.0094(19)
C12' 0.055(2) 0.0813(18) 0.042(2) -0.0030(16) 0.0235(17) 0.006(2)
C13' 0.052(2) 0.0829(18) 0.052(2) 0.0160(18) 0.0219(18) 0.007(2)
C14' 0.044(2) 0.0525(14) 0.053(2) 0.0176(13) 0.0167(16) 0.0056(16)
C15' 0.0378(12) 0.0355(8) 0.057(2) 0.0096(11) 0.0123(15) 0.0048(8)
C16' 0.0377(12) 0.0415(11) 0.067(2) 0.0101(17) 0.0137(17) 0.0053(10)
C17' 0.0505(14) 0.0488(12) 0.062(2) 0.0077(17) 0.0199(18) 0.0180(10)
C18' 0.0675(15) 0.0342(11) 0.050(2) 0.0062(14) 0.0266(18) 0.0143(9)
C19' 0.0554(14) 0.0348(10) 0.066(2) 0.0012(16) 0.0260(19) 0.0010(11)
C20' 0.0389(13) 0.0360(10) 0.071(2) 0.0030(16) 0.0177(17) 0.0036(9)
C21' 0.111(3) 0.0398(12) 0.092(3) 0.002(2) 0.040(3) 0.0268(16)
C22' 0.0387(10) 0.0386(13) 0.0484(13) 0.0072(10) 0.0069(10) -0.0019(9)
C23' 0.079(2) 0.0436(19) 0.065(3) -0.0123(15) -0.0023(19) -0.0017(15)
C24' 0.130(4) 0.062(3) 0.078(4) -0.014(2) -0.018(3) -0.028(2)
C25' 0.095(3) 0.113(4) 0.076(4) 0.021(3) -0.025(3) -0.057(3)
C26' 0.0443(17) 0.149(4) 0.087(4) 0.034(3) -0.0088(18) -0.017(2)
C27' 0.0370(12) 0.090(3) 0.080(3) 0.0227(19) 0.0077(15) 0.0078(15)
C28' 0.0403(9) 0.0321(12) 0.0397(15) 0.0004(10) 0.0085(9) 0.0038(9)
C29' 0.0506(15) 0.0385(14) 0.054(2) 0.0126(14) 0.0179(15) 0.0084(11)
C30' 0.0689(18) 0.0559(19) 0.059(3) 0.0217(17) 0.0186(18) 0.0242(12)
C31' 0.0580(15) 0.084(2) 0.070(3) 0.018(2) 0.002(2) 0.0279(17)
C32' 0.0420(13) 0.080(2) 0.096(4) 0.014(2) -0.002(2) 0.0043(16)
C33' 0.0410(10) 0.0487(18) 0.081(3) 0.0105(18) 0.0047(17) -0.0019(11)
O1' 0.0595(13) 0.0408(9) 0.0567(12) 0.0034(9) 0.0328(11) 0.0007(11)
P1' 0.0381(4) 0.0293(4) 0.0376(5) 0.0023(3) 0.0142(3) 0.0039(3)

loop_
_atom_type_symbol
_atom_type_description
_atom_type_scat_dispersion_real
_atom_type_scat_dispersion_imag
_atom_type_scat_source
C C 0.0033 0.0016 'International Tables Vol C Tables 4.2.6.8 and 6.1.1.4'
H H 0.0000 0.0000 'International Tables Vol C Tables 4.2.6.8 and 6.1.1.4'
O O 0.0106 0.0060 'International Tables Vol C Tables 4.2.6.8 and 6.1.1.4'
P P 0.1023 0.0942 'International Tables Vol C Tables 4.2.6.8 and 6.1.1.4'

loop_
_geom_angle_atom_site_label_1
_geom_angle_atom_site_label_2
_geom_angle_atom_site_label_3
_geom_angle
C6 C1 C2 120.9(3)
O1 C1 C2 122.6(3)
O1 C1 C6 116.5(3)
C1 C2 H2 121.6
C3 C2 C1 116.9(4)
C3 C2 H2 121.6
C2 C3 H3 118.1
C2 C3 C4 123.9(4)
C4 C3 H3 118.1
C3 C4 H4 120.8
C5 C4 C3 118.3(4)
C5 C4 H4 120.8
C4 C5 H5 119.6
C4 C5 C6 120.9(4)
C6 C5 H5 119.6
C1 C6 C7 111.9(3)
C5 C6 C1 119.1(3)
C5 C6 C7 128.8(3)
C6 C7 P1 112.4(2)
C8 C7 C6 135.2(3)
C8 C7 P1 112.4(2)
C7 C8 C9 115.7(3)
C7 C8 C15 122.7(3)
C9 C8 C15 121.7(3)
C10 C9 C8 113.2(3)
C14 C9 C8 125.8(3)
C14 C9 C10 121.0(3)
C9 C10 P1 109.1(2)
C11 C10 C9 118.7(3)
C11 C10 P1 132.1(3)
C10 C11 H11 120.0
C10 C11 C12 119.9(4)
C12 C11 H11 120.0
C11 C12 H12 118.9
C13 C12 C11 122.2(4)
C13 C12 H12 118.9
C12 C13 H13 120.4
C12 C13 C14 119.2(3)
C14 C13 H13 120.4
C9 C14 C13 118.9(3)
C9 C14 H14 120.6
C13 C14 H14 120.6
C16 C15 C8 120.9(3)
C20 C15 C8 121.1(3)
C20 C15 C16 117.9(3)
C15 C16 H16 119.8
C15 C16 C17 120.4(4)
C17 C16 H16 119.8
C16 C17 H17 118.9
C18 C17 C16 122.2(4)
C18 C17 H17 118.9
C17 C18 C19 117.1(4)
C17 C18 C21 121.5(4)
C19 C18 C21 121.4(4)
C18 C19 H19 119.3
C18 C19 C20 121.3(4)
C20 C19 H19 119.3
C15 C20 C19 121.0(4)
C15 C20 H20 119.5
C19 C20 H20 119.5
C18 C21 H21A 109.5
C18 C21 H21B 109.5
C18 C21 H21C 109.5
H21A C21 H21B 109.5
H21A C21 H21C 109.5
H21B C21 H21C 109.5
C23 C22 P1 122.1(3)
C27 C22 C23 118.6(3)
C27 C22 P1 119.3(3)
C22 C23 H23 120.1
C24 C23 C22 119.8(3)
C24 C23 H23 120.1
C23 C24 H24 119.6
C25 C24 C23 120.7(4)
C25 C24 H24 119.6
C24 C25 H25 120.0
C24 C25 C26 119.9(4)
C26 C25 H25 120.0
C25 C26 H26 120.0
C25 C26 C27 119.9(4)
C27 C26 H26 120.0
C22 C27 H27 119.5
C26 C27 C22 121.0(3)
C26 C27 H27 119.5
C29 C28 C33 119.3(3)
C29 C28 P1 119.4(2)
C33 C28 P1 121.3(3)
C28 C29 H29 119.9
C28 C29 C30 120.1(4)
C30 C29 H29 119.9
C29 C30 H30 119.9
C31 C30 C29 120.2(4)
C31 C30 H30 119.9
C30 C31 H31 119.8
C30 C31 C32 120.4(4)
C32 C31 H31 119.8
C31 C32 H32 120.0
C31 C32 C33 119.9(3)
C33 C32 H32 120.0
C28 C33 C32 119.9(3)
C28 C33 H33 120.0
C32 C33 H33 120.0
C1 O1 P1 112.8(2)
C7 P1 C10 89.15(14)
C7 P1 O1 85.48(12)
C10 P1 O1 174.48(13)
C22 P1 C7 121.02(15)
C22 P1 C10 97.09(15)
C22 P1 C28 118.58(15)
C22 P1 O1 86.81(13)
C28 P1 C7 119.09(15)
C28 P1 C10 95.20(15)
C28 P1 O1 86.31(13)
C2' C1' C6' 118.7(3)
O1' C1' C2' 125.8(3)
O1' C1' C6' 115.5(3)
C1' C2' H2' 119.6
C3' C2' C1' 120.8(4)
C3' C2' H2' 119.6
C2' C3' H3' 119.4
C2' C3' C4' 121.3(4)
C4' C3' H3' 119.4
C3' C4' H4' 119.5
C3' C4' C5' 120.9(4)
C5' C4' H4' 119.5
C4' C5' H5' 119.3
C4' C5' C6' 121.4(4)
C6' C5' H5' 119.3
C5' C6' C1' 116.8(3)
C5' C6' C7' 132.7(3)
C7' C6' C1' 110.5(3)
C6' C7' P1' 113.8(2)
C8' C7' C6' 132.7(3)
C8' C7' P1' 113.5(3)
C7' C8' C9' 114.5(3)
C7' C8' C15' 124.8(3)
C15' C8' C9' 120.7(3)
C10' C9' C8' 112.5(3)
C14' C9' C8' 124.5(3)
C14' C9' C10' 122.9(3)
C9' C10' P1' 110.0(2)
C11' C10' C9' 117.9(3)
C11' C10' P1' 132.0(3)
C10' C11' H11' 118.9
C10' C11' C12' 122.1(4)
C12' C11' H11' 118.9
C11' C12' H12' 119.8
C11' C12' C13' 120.3(4)
C13' C12' H12' 119.8
C12' C13' H13' 120.4
C12' C13' C14' 119.1(4)
C14' C13' H13' 120.4
C9' C14' C13' 117.6(4)
C9' C14' H14' 121.2
C13' C14' H14' 121.2
C16' C15' C8' 120.6(3)
C20' C15' C8' 121.2(3)
C20' C15' C16' 118.2(3)
C15' C16' H16' 119.6
C17' C16' C15' 120.9(3)
C17' C16' H16' 119.6
C16' C17' H17' 119.8
C16' C17' C18' 120.4(3)
C18' C17' H17' 119.8
C17' C18' C21' 120.0(4)
C19' C18' C17' 118.0(3)
C19' C18' C21' 122.0(4)
C18' C19' H19' 119.1
C18' C19' C20' 121.8(3)
C20' C19' H19' 119.1
C15' C20' H20' 119.6
C19' C20' C15' 120.7(3)
C19' C20' H20' 119.6
C18' C21' H21D 109.5
C18' C21' H21E 109.5
C18' C21' H21F 109.5
H21D C21' H21E 109.5
H21D C21' H21F 109.5
H21E C21' H21F 109.5
C23' C22' P1' 122.0(3)
C27' C22' C23' 118.2(4)
C27' C22' P1' 119.8(3)
C22' C23' H23' 119.5
C24' C23' C22' 120.9(5)
C24' C23' H23' 119.5
C23' C24' H24' 119.7
C25' C24' C23' 120.6(6)
C25' C24' H24' 119.7
C24' C25' H25' 120.4
C26' C25' C24' 119.3(5)
C26' C25' H25' 120.4
C25' C26' H26' 119.3
C25' C26' C27' 121.4(6)
C27' C26' H26' 119.3
C22' C27' C26' 119.5(5)
C22' C27' H27' 120.2
C26' C27' H27' 120.2
C29' C28' C33' 118.4(3)
C29' C28' P1' 122.4(3)
C33' C28' P1' 119.2(3)
C28' C29' H29' 120.0
C28' C29' C30' 120.1(3)
C30' C29' H29' 120.0
C29' C30' H30' 119.5
C31' C30' C29' 121.0(4)
C31' C30' H30' 119.5
C30' C31' H31' 120.2
C30' C31' C32' 119.5(4)
C32' C31' H31' 120.2
C31' C32' H32' 119.9
C33' C32' C31' 120.3(4)
C33' C32' H32' 119.9
C28' C33' H33' 119.7
C32' C33' C28' 120.7(4)
C32' C33' H33' 119.7
C1' O1' P1' 113.3(2)
C7' P1' C10' 89.37(15)
C7' P1' O1' 86.12(13)
C10' P1' O1' 174.10(14)
C22' P1' C7' 120.35(17)
C22' P1' C10' 94.52(15)
C22' P1' O1' 84.51(14)
C28' P1' C7' 120.58(16)
C28' P1' C10' 98.41(15)
C28' P1' C22' 117.57(15)
C28' P1' O1' 87.17(13)

loop_
_geom_bond_atom_site_label_1
_geom_bond_atom_site_label_2
_geom_bond_distance
C1 C2 1.410(5)
C1 C6 1.405(5)
C1 O1 1.325(4)
C2 H2 0.9300
C2 C3 1.364(5)
C3 H3 0.9300
C3 C4 1.399(6)
C4 H4 0.9300
C4 C5 1.368(5)
C5 H5 0.9300
C5 C6 1.395(4)
C6 C7 1.439(4)
C7 C8 1.343(4)
C7 P1 1.843(3)
C8 C9 1.466(4)
C8 C15 1.500(4)
C9 C10 1.430(4)
C9 C14 1.389(4)
C10 C11 1.360(5)
C10 P1 1.880(3)
C11 H11 0.9300
C11 C12 1.396(5)
C12 H12 0.9300
C12 C13 1.368(5)
C13 H13 0.9300
C13 C14 1.405(5)
C14 H14 0.9300
C15 C16 1.375(5)
C15 C20 1.371(5)
C16 H16 0.9300
C16 C17 1.383(5)
C17 H17 0.9300
C17 C18 1.368(6)
C18 C19 1.373(6)
C18 C21 1.507(5)
C19 H19 0.9300
C19 C20 1.388(5)
C20 H20 0.9300
C21 H21A 0.9600
C21 H21B 0.9600
C21 H21C 0.9600
C22 C23 1.396(4)
C22 C27 1.385(5)
C22 P1 1.820(3)
C23 H23 0.9300
C23 C24 1.391(5)
C24 H24 0.9300
C24 C25 1.366(6)
C25 H25 0.9300
C25 C26 1.379(6)
C26 H26 0.9300
C26 C27 1.382(5)
C27 H27 0.9300
C28 C29 1.375(5)
C28 C33 1.390(4)
C28 P1 1.823(3)
C29 H29 0.9300
C29 C30 1.394(5)
C30 H30 0.9300
C30 C31 1.361(6)
C31 H31 0.9300
C31 C32 1.370(6)
C32 H32 0.9300
C32 C33 1.393(5)
C33 H33 0.9300
O1 P1 1.897(2)
C1' C2' 1.384(5)
C1' C6' 1.460(5)
C1' O1' 1.322(4)
C2' H2' 0.9300
C2' C3' 1.350(5)
C3' H3' 0.9300
C3' C4' 1.350(6)
C4' H4' 0.9300
C4' C5' 1.361(5)
C5' H5' 0.9300
C5' C6' 1.391(4)
C6' C7' 1.437(4)
C7' C8' 1.339(4)
C7' P1' 1.821(3)
C8' C9' 1.508(5)
C8' C15' 1.500(5)
C9' C10' 1.406(5)
C9' C14' 1.391(5)
C10' C11' 1.351(5)
C10' P1' 1.881(3)
C11' H11' 0.9300
C11' C12' 1.380(5)
C12' H12' 0.9300
C12' C13' 1.408(6)
C13' H13' 0.9300
C13' C14' 1.413(5)
C14' H14' 0.9300
C15' C16' 1.389(5)
C15' C20' 1.387(5)
C16' H16' 0.9300
C16' C17' 1.389(5)
C17' H17' 0.9300
C17' C18' 1.403(5)
C18' C19' 1.370(5)
C18' C21' 1.504(5)
C19' H19' 0.9300
C19' C20' 1.382(5)
C20' H20' 0.9300
C21' H21D 0.9600
C21' H21E 0.9600
C21' H21F 0.9600
C22' C23' 1.388(5)
C22' C27' 1.376(5)
C22' P1' 1.819(3)
C23' H23' 0.9300
C23' C24' 1.374(6)
C24' H24' 0.9300
C24' C25' 1.361(9)
C25' H25' 0.9300
C25' C26' 1.351(9)
C26' H26' 0.9300
C26' C27' 1.396(7)
C27' H27' 0.9300
C28' C29' 1.384(4)
C28' C33' 1.387(5)
C28' P1' 1.812(3)
C29' H29' 0.9300
C29' C30' 1.385(5)
C30' H30' 0.9300
C30' C31' 1.354(6)
C31' H31' 0.9300
C31' C32' 1.379(6)
C32' H32' 0.9300
C32' C33' 1.373(6)
C33' H33' 0.9300
O1' P1' 1.893(2)

loop_
_geom_torsion_atom_site_label_1
_geom_torsion_atom_site_label_2
_geom_torsion_atom_site_label_3
_geom_torsion_atom_site_label_4
_geom_torsion
C1 C2 C3 C4 -1.1(7)
C1 C6 C7 C8 174.1(4)
C1 C6 C7 P1 -6.4(4)
C1 O1 P1 C7 -8.1(2)
C1 O1 P1 C22 113.3(2)
C1 O1 P1 C28 -127.7(2)
C2 C1 C6 C5 2.1(5)
C2 C1 C6 C7 179.1(3)
C2 C1 O1 P1 -172.7(3)
C2 C3 C4 C5 2.3(7)
C3 C4 C5 C6 -1.3(6)
C4 C5 C6 C1 -0.8(6)
C4 C5 C6 C7 -177.2(4)
C5 C6 C7 C8 -9.3(7)
C5 C6 C7 P1 170.2(3)
C6 C1 C2 C3 -1.2(6)
C6 C1 O1 P1 6.5(4)
C6 C7 C8 C9 174.6(3)
C6 C7 C8 C15 -5.7(6)
C6 C7 P1 C10 -173.4(2)
C6 C7 P1 C22 -75.6(3)
C6 C7 P1 C28 91.1(3)
C6 C7 P1 O1 7.9(2)
C7 C8 C9 C10 0.1(4)
C7 C8 C9 C14 -178.8(3)
C7 C8 C15 C16 101.4(5)
C7 C8 C15 C20 -75.6(5)
C8 C7 P1 C10 6.2(3)
C8 C7 P1 C22 104.0(3)
C8 C7 P1 C28 -89.2(3)
C8 C7 P1 O1 -172.5(3)
C8 C9 C10 C11 -177.3(3)
C8 C9 C10 P1 4.6(3)
C8 C9 C14 C13 177.4(3)
C8 C15 C16 C17 -177.7(5)
C8 C15 C20 C19 179.0(4)
C9 C8 C15 C16 -79.0(5)
C9 C8 C15 C20 104.1(4)
C9 C10 C11 C12 -0.5(5)
C9 C10 P1 C7 -6.0(2)
C9 C10 P1 C22 -127.1(2)
C9 C10 P1 C28 113.2(2)
C10 C9 C14 C13 -1.4(5)
C10 C11 C12 C13 -1.0(6)
C11 C10 P1 C7 176.3(4)
C11 C10 P1 C22 55.1(4)
C11 C10 P1 C28 -64.6(4)
C11 C12 C13 C14 1.3(6)
C12 C13 C14 C9 -0.1(5)
C14 C9 C10 C11 1.7(5)
C14 C9 C10 P1 -176.4(2)
C15 C8 C9 C10 -179.6(3)
C15 C8 C9 C14 1.5(5)
C15 C16 C17 C18 -1.2(9)
C16 C15 C20 C19 2.0(7)
C16 C17 C18 C19 1.6(8)
C16 C17 C18 C21 179.6(5)
C17 C18 C19 C20 -0.3(7)
C18 C19 C20 C15 -1.5(7)
C20 C15 C16 C17 -0.7(8)
C21 C18 C19 C20 -178.3(4)
C22 C23 C24 C25 2.0(6)
C23 C22 C27 C26 -0.8(5)
C23 C22 P1 C7 136.6(3)
C23 C22 P1 C10 -130.1(3)
C23 C22 P1 C28 -30.2(3)
C23 C22 P1 O1 53.8(3)
C23 C24 C25 C26 -0.4(6)
C24 C25 C26 C27 -1.7(6)
C25 C26 C27 C22 2.3(6)
C27 C22 C23 C24 -1.3(5)
C27 C22 P1 C7 -41.2(3)
C27 C22 P1 C10 52.1(3)
C27 C22 P1 C28 152.0(3)
C27 C22 P1 O1 -124.0(3)
C28 C29 C30 C31 1.8(6)
C29 C28 C33 C32 -1.1(5)
C29 C28 P1 C7 -16.8(3)
C29 C28 P1 C10 -108.7(3)
C29 C28 P1 C22 150.3(3)
C29 C28 P1 O1 66.0(3)
C29 C30 C31 C32 -2.1(6)
C30 C31 C32 C33 0.7(6)
C31 C32 C33 C28 0.9(5)
C33 C28 C29 C30 -0.2(5)
C33 C28 P1 C7 162.3(3)
C33 C28 P1 C10 70.3(3)
C33 C28 P1 C22 -30.7(3)
C33 C28 P1 O1 -115.0(3)
O1 C1 C2 C3 178.0(4)
O1 C1 C6 C5 -177.1(3)
O1 C1 C6 C7 -0.2(4)
P1 C7 C8 C9 -4.9(4)
P1 C7 C8 C15 174.7(3)
P1 C10 C11 C12 177.1(3)
P1 C22 C23 C24 -179.2(3)
P1 C22 C27 C26 177.1(3)
P1 C28 C29 C30 178.9(3)
P1 C28 C33 C32 179.9(3)
C1' C2' C3' C4' -1.0(6)
C1' C6' C7' C8' 175.4(4)
C1' C6' C7' P1' -6.5(4)
C1' O1' P1' C7' -8.1(2)
C1' O1' P1' C22' -129.1(3)
C1' O1' P1' C28' 112.8(2)
C2' C1' C6' C5' 2.8(5)
C2' C1' C6' C7' -178.9(3)
C2' C1' O1' P1' -174.9(3)
C2' C3' C4' C5' 2.4(6)
C3' C4' C5' C6' -1.0(6)
C4' C5' C6' C1' -1.6(5)
C4' C5' C6' C7' -179.4(4)
C5' C6' C7' C8' -6.7(7)
C5' C6' C7' P1' 171.4(3)
C6' C1' C2' C3' -1.6(5)
C6' C1' O1' P1' 6.3(4)
C6' C7' C8' C9' 175.9(3)
C6' C7' C8' C15' -5.9(6)
C6' C7' P1' C10' -175.8(3)
C6' C7' P1' C22' 89.3(3)
C6' C7' P1' C28' -76.4(3)
C6' C7' P1' O1' 8.0(3)
C7' C8' C9' C10' 0.3(4)
C7' C8' C9' C14' 177.2(3)
C7' C8' C15' C16' -63.9(5)
C7' C8' C15' C20' 119.5(4)
C8' C7' P1' C10' 2.7(3)
C8' C7' P1' C22' -92.2(3)
C8' C7' P1' C28' 102.1(3)
C8' C7' P1' O1' -173.5(3)
C8' C9' C10' C11' 179.3(3)
C8' C9' C10' P1' 1.7(4)
C8' C9' C14' C13' -177.2(3)
C8' C15' C16' C17' -175.9(3)
C8' C15' C20' C19' 176.4(3)
C9' C8' C15' C16' 114.2(4)
C9' C8' C15' C20' -62.4(5)
C9' C10' C11' C12' -1.8(5)
C9' C10' P1' C7' -2.4(3)
C9' C10' P1' C22' 118.0(3)
C9' C10' P1' C28' -123.2(2)
C10' C9' C14' C13' -0.6(5)
C10' C11' C12' C13' -0.3(6)
C11' C10' P1' C7' -179.5(4)
C11' C10' P1' C22' -59.1(4)
C11' C10' P1' C28' 59.6(4)
C11' C12' C13' C14' 2.0(6)
C12' C13' C14' C9' -1.6(5)
C14' C9' C10' C11' 2.3(5)
C14' C9' C10' P1' -175.3(3)
C15' C8' C9' C10' -178.0(3)
C15' C8' C9' C14' -1.1(5)
C15' C16' C17' C18' -0.6(6)
C16' C15' C20' C19' -0.3(6)
C16' C17' C18' C19' 0.0(6)
C16' C17' C18' C21' 178.8(4)
C17' C18' C19' C20' 0.5(6)
C18' C19' C20' C15' -0.4(6)
C20' C15' C16' C17' 0.8(6)
C21' C18' C19' C20' -178.3(4)
C22' C23' C24' C25' 1.2(8)
C23' C22' C27' C26' -1.2(6)
C23' C22' P1' C7' 171.2(3)
C23' C22' P1' C10' 79.3(3)
C23' C22' P1' C28' -22.6(4)
C23' C22' P1' O1' -106.5(3)
C23' C24' C25' C26' 0.0(9)
C24' C25' C26' C27' -1.8(9)
C25' C26' C27' C22' 2.4(8)
C27' C22' C23' C24' -0.5(7)
C27' C22' P1' C7' -7.8(4)
C27' C22' P1' C10' -99.8(3)
C27' C22' P1' C28' 158.3(3)
C27' C22' P1' O1' 74.4(3)
C28' C29' C30' C31' 3.0(6)
C29' C28' C33' C32' -2.8(6)
C29' C28' P1' C7' 131.6(3)
C29' C28' P1' C10' -134.1(3)
C29' C28' P1' C22' -34.5(3)
C29' C28' P1' O1' 47.8(3)
C29' C30' C31' C32' -3.1(7)
C30' C31' C32' C33' 0.3(8)
C31' C32' C33' C28' 2.7(7)
C33' C28' C29' C30' 0.0(5)
C33' C28' P1' C7' -48.0(4)
C33' C28' P1' C10' 46.3(3)
C33' C28' P1' C22' 145.9(3)
C33' C28' P1' O1' -131.8(3)
O1' C1' C2' C3' 179.7(3)
O1' C1' C6' C5' -178.3(3)
O1' C1' C6' C7' 0.0(4)
P1' C7' C8' C9' -2.3(4)
P1' C7' C8' C15' 176.0(3)
P1' C10' C11' C12' 175.1(3)
P1' C22' C23' C24' -179.6(4)
P1' C22' C27' C26' 177.9(4)
P1' C28' C29' C30' -179.6(3)
P1' C28' C33' C32' 176.9(4)
